data_7152736
loop_
_publ_author_name
'Cao, Jian'
'Kong, Yulong'
'Deng, Yuan'
'Lai, Guoqiao'
'Cui, Yuming'
'Hu, Ziqiang'
'Wang, Guanhai'

_publ_section_title
;
 Synthesis of allenamides by Pd-catalyzed coupling of 3-alkoxycarbonyloxy
 ynamides or 1-alkoxycarbonyloxy allenamides with arylboronic acids.
;
_journal_issue 48
_journal_name_full 'Organic &amp; biomolecular chemistry'
_journal_page_first 9556
_journal_page_last 9561
_journal_paper_doi 10.1039/c2ob26727f
_journal_volume 10
_journal_year 2012
_chemical_formula_sum 'C21 H23 N O5 S'
_chemical_formula_weight 401.46
_chemical_name_systematic
;
?
;
_space_group_IT_number 2
_symmetry_cell_setting triclinic
_symmetry_space_group_name_Hall '-P 1'
_symmetry_space_group_name_H-M 'P -1'
_atom_sites_solution_hydrogens geom
_atom_sites_solution_primary direct
_atom_sites_solution_secondary difmap
_audit_creation_method SHELXL-97
_cell_angle_alpha 80.352(2)
_cell_angle_beta 80.707(2)
_cell_angle_gamma 76.854(2)
_cell_formula_units_Z 4
_cell_length_a 10.8478(12)
_cell_length_b 11.5786(13)
_cell_length_c 17.841(2)
_cell_measurement_reflns_used 3666
_cell_measurement_temperature 296(2)
_cell_measurement_theta_max 27.47
_cell_measurement_theta_min 2.19
_cell_volume 2133.4(4)
_computing_cell_refinement 'Bruker SAINT'
_computing_data_collection 'Bruker APEX2'
_computing_data_reduction 'Bruker SAINT'
_computing_molecular_graphics 'Bruker SHELXTL'
_computing_publication_material 'Bruker SHELXTL'
_computing_structure_refinement 'SHELXL-97 (Sheldrick, 2008)'
_computing_structure_solution 'SHELXS-97 (Sheldrick, 2008)'
_diffrn_ambient_temperature 296(2)
_diffrn_measured_fraction_theta_full 0.995
_diffrn_measured_fraction_theta_max 0.995
_diffrn_measurement_device_type 'Bruker APEX-II CCD'
_diffrn_measurement_method '\f and \w scans'
_diffrn_radiation_monochromator graphite
_diffrn_radiation_source 'fine-focus sealed tube'
_diffrn_radiation_type MoK\a
_diffrn_radiation_wavelength 0.71073
_diffrn_reflns_av_R_equivalents 0.0444
_diffrn_reflns_av_sigmaI/netI 0.0543
_diffrn_reflns_limit_h_max 12
_diffrn_reflns_limit_h_min -11
_diffrn_reflns_limit_k_max 13
_diffrn_reflns_limit_k_min -13
_diffrn_reflns_limit_l_max 21
_diffrn_reflns_limit_l_min -21
_diffrn_reflns_number 22341
_diffrn_reflns_theta_full 25.20
_diffrn_reflns_theta_max 25.20
_diffrn_reflns_theta_min 1.17
_exptl_absorpt_coefficient_mu 0.182
_exptl_absorpt_correction_T_max 0.964
_exptl_absorpt_correction_T_min 0.952
_exptl_absorpt_correction_type multi-scan
_exptl_crystal_colour colorless
_exptl_crystal_density_diffrn 1.250
_exptl_crystal_density_method 'not measured'
_exptl_crystal_description block
_exptl_crystal_F_000 848
_exptl_crystal_size_max 0.27
_exptl_crystal_size_mid 0.24
_exptl_crystal_size_min 0.20
_refine_diff_density_max 0.163
_refine_diff_density_min -0.227
_refine_diff_density_rms 0.038
_refine_ls_extinction_method none
_refine_ls_goodness_of_fit_ref 1.003
_refine_ls_hydrogen_treatment constr
_refine_ls_matrix_type full
_refine_ls_number_parameters 513
_refine_ls_number_reflns 7635
_refine_ls_number_restraints 0
_refine_ls_restrained_S_all 1.003
_refine_ls_R_factor_all 0.1179
_refine_ls_R_factor_gt 0.0510
_refine_ls_shift/su_max 0.001
_refine_ls_shift/su_mean 0.000
_refine_ls_structure_factor_coef Fsqd
_refine_ls_weighting_details 'calc w=1/[\s^2^(Fo^2^)+(0.1016P)^2^+0.0000P] where P=(Fo^2^+2Fc^2^)/3'
_refine_ls_weighting_scheme calc
_refine_ls_wR_factor_gt 0.1459
_refine_ls_wR_factor_ref 0.1939
_reflns_number_gt 3823
_reflns_number_total 7635
_reflns_threshold_expression >2sigma(I)
_cod_data_source_file c2ob26727f.txt
_cod_data_source_block mo_20120321c_0m
_cod_depositor_comments
;
The following automatic conversions were performed:

'_exptl_absorpt_correction_type' value 'Multi-scan' changed to
'multi-scan' according to
/home/saulius/struct/CIF-dictionaries/cif_core.dic dictionary named
'cif_core.dic' version 2.4.2 from 2011-04-26.

Automatic conversion script
Id: cif_fix_values 1891 2012-01-12 08:04:46Z andrius 
;
_cod_original_cell_volume 2133.5(4)
_cod_original_sg_symbol_H-M p-1
_cod_database_code 7152736

loop_
_symmetry_equiv_pos_as_xyz
'x, y, z'
'-x, -y, -z'

loop_
_atom_site_label
_atom_site_type_symbol
_atom_site_fract_x
_atom_site_fract_y
_atom_site_fract_z
_atom_site_U_iso_or_equiv
_atom_site_adp_type
_atom_site_occupancy
_atom_site_symmetry_multiplicity
_atom_site_calc_flag
_atom_site_refinement_flags
O3 O 0.5407(2) 0.3144(2) 0.37163(12) 0.0833(7) Uani 1 1 d .
S2 S 0.77394(9) 0.33944(9) 0.86600(5) 0.0821(3) Uani 1 1 d .
S1 S 0.84685(11) 0.25316(10) 0.36412(5) 0.0935(4) Uani 1 1 d .
C25 C 0.9207(3) 0.3751(3) 0.72912(19) 0.0828(10) Uani 1 1 d .
H25 H 0.9710 0.3006 0.7435 0.099 Uiso 1 1 calc R
C28 C 0.7741(4) 0.5952(3) 0.6852(3) 0.0958(12) Uani 1 1 d .
H28 H 0.7240 0.6698 0.6707 0.115 Uiso 1 1 calc R
C32 C 0.2446(4) 0.2234(5) 0.8655(3) 0.1235(16) Uani 1 1 d .
H32 H 0.1694 0.2430 0.8432 0.148 Uiso 1 1 calc R
C35 C 0.4651(4) 0.1714(4) 0.9302(2) 0.1020(13) Uani 1 1 d .
H35 H 0.5388 0.1549 0.9538 0.122 Uiso 1 1 calc R
C31 C 0.3489(4) 0.2684(4) 0.8304(2) 0.0991(12) Uani 1 1 d .
H31 H 0.3435 0.3185 0.7840 0.119 Uiso 1 1 calc R
C10 C 0.7292(4) -0.1270(4) 0.3317(2) 0.1070(13) Uani 1 1 d .
H10 H 0.7599 -0.1282 0.2801 0.128 Uiso 1 1 calc R
C12 C 0.6361(5) -0.2214(5) 0.4477(3) 0.1121(14) Uani 1 1 d .
H12 H 0.6041 -0.2858 0.4758 0.135 Uiso 1 1 calc R
O1 O 0.7786(3) 0.3595(2) 0.39396(13) 0.1045(8) Uani 1 1 d .
C34 C 0.3612(5) 0.1235(4) 0.9659(3) 0.1242(17) Uani 1 1 d .
H34 H 0.3665 0.0735 1.0124 0.149 Uiso 1 1 calc R
O6 O 0.8875(2) 0.2678(2) 0.89297(12) 0.0924(7) Uani 1 1 d .
O7 O 0.6881(3) 0.4194(2) 0.91238(14) 0.1131(9) Uani 1 1 d .
C27 C 0.7419(4) 0.5322(3) 0.7552(2) 0.0855(10) Uani 1 1 d .
H27 H 0.6704 0.5640 0.7874 0.103 Uiso 1 1 calc R
O2 O 0.9299(3) 0.1655(3) 0.40788(15) 0.1310(11) Uani 1 1 d .
C11 C 0.6858(5) -0.2244(5) 0.3731(3) 0.1275(16) Uani 1 1 d .
H11 H 0.6905 -0.2919 0.3500 0.153 Uiso 1 1 calc R
C7 C 0.9544(5) 0.4296(4) 0.1610(2) 0.1046(13) Uani 1 1 d .
H7 H 0.9242 0.5017 0.1316 0.126 Uiso 1 1 calc R
N1 N 0.7378(3) 0.1862(2) 0.34595(15) 0.0811(8) Uani 1 1 d .
C30 C 0.4612(3) 0.2418(3) 0.86182(18) 0.0682(8) Uani 1 1 d .
C26 C 0.8156(3) 0.4215(3) 0.77766(18) 0.0723(9) Uani 1 1 d .
C24 C 0.9510(4) 0.4401(4) 0.6590(2) 0.0992(12) Uani 1 1 d .
H24 H 1.0221 0.4084 0.6265 0.119 Uiso 1 1 calc R
C5 C 0.9322(3) 0.2932(3) 0.2759(2) 0.0779(9) Uani 1 1 d .
C23 C 0.8786(4) 0.5507(4) 0.6361(2) 0.0934(11) Uani 1 1 d .
C36 C 0.7621(3) 0.1414(3) 0.8160(2) 0.0719(9) Uani 1 1 d .
C3 C 1.1060(4) 0.2494(4) 0.1782(3) 0.1032(13) Uani 1 1 d .
H3 H 1.1801 0.1980 0.1604 0.124 Uiso 1 1 calc R
C9 C 0.7282(3) -0.0295(3) 0.36425(18) 0.0736(9) Uani 1 1 d .
C14 C 0.6784(5) -0.0290(4) 0.4393(2) 0.1184(15) Uani 1 1 d .
H14 H 0.6747 0.0378 0.4628 0.142 Uiso 1 1 calc R
C15 C 0.6303(4) 0.2602(3) 0.3147(2) 0.0786(9) Uani 1 1 d .
C33 C 0.2524(5) 0.1492(5) 0.9336(4) 0.1226(17) Uani 1 1 d .
H33 H 0.1828 0.1166 0.9576 0.147 Uiso 1 1 calc R
C39 C 0.6731(7) 0.0504(5) 0.6534(4) 0.219(4) Uani 1 1 d .
H39A H 0.6061 0.0471 0.6956 0.328 Uiso 1 1 calc R
H39B H 0.7090 -0.0288 0.6410 0.328 Uiso 1 1 calc R
H39C H 0.6389 0.1000 0.6097 0.328 Uiso 1 1 calc R
C40 C 0.8830(7) 0.1281(5) 0.6150(3) 0.175(3) Uani 1 1 d .
H40A H 0.9432 0.1574 0.6370 0.263 Uiso 1 1 calc R
H40B H 0.8493 0.1874 0.5749 0.263 Uiso 1 1 calc R
H40C H 0.9250 0.0559 0.5942 0.263 Uiso 1 1 calc R
C2 C 1.0629(4) 0.3558(4) 0.1327(3) 0.0951(12) Uani 1 1 d .
C18 C 0.5236(6) 0.1855(7) 0.1532(4) 0.227(4) Uani 1 1 d .
H18A H 0.5054 0.1301 0.1979 0.340 Uiso 1 1 calc R
H18B H 0.5812 0.1431 0.1154 0.340 Uiso 1 1 calc R
H18C H 0.4458 0.2241 0.1326 0.340 Uiso 1 1 calc R
C17 C 0.5844(4) 0.2785(6) 0.1748(3) 0.1346(19) Uani 1 1 d .
C19 C 0.6183(5) 0.3802(6) 0.1140(3) 0.181(3) Uani 1 1 d .
H19A H 0.6516 0.4336 0.1374 0.272 Uiso 1 1 calc R
H19B H 0.5432 0.4233 0.0919 0.272 Uiso 1 1 calc R
H19C H 0.6815 0.3476 0.0747 0.272 Uiso 1 1 calc R
C22 C 0.9100(5) 0.6221(5) 0.5591(3) 0.1407(19) Uani 1 1 d .
H22A H 0.8633 0.6049 0.5224 0.211 Uiso 1 1 calc R
H22B H 0.9998 0.6008 0.5424 0.211 Uiso 1 1 calc R
H22C H 0.8867 0.7060 0.5635 0.211 Uiso 1 1 calc R
C1 C 1.1336(5) 0.3886(5) 0.0549(3) 0.1394(18) Uani 1 1 d .
H1A H 1.0889 0.3754 0.0159 0.209 Uiso 1 1 calc R
H1B H 1.2181 0.3399 0.0508 0.209 Uiso 1 1 calc R
H1C H 1.1388 0.4714 0.0484 0.209 Uiso 1 1 calc R
C38 C 0.7765(6) 0.1029(4) 0.6756(3) 0.1257(18) Uani 1 1 d .
N2 N 0.6914(2) 0.2456(2) 0.84858(15) 0.0737(7) Uani 1 1 d .
C4 C 1.0423(4) 0.2185(4) 0.2485(2) 0.0923(11) Uani 1 1 d .
H4 H 1.0733 0.1467 0.2781 0.111 Uiso 1 1 calc R
C6 C 0.8884(4) 0.4003(3) 0.2318(2) 0.0910(11) Uani 1 1 d .
H6 H 0.8149 0.4523 0.2499 0.109 Uiso 1 1 calc R
C13 C 0.6336(6) -0.1249(5) 0.4807(3) 0.1325(18) Uani 1 1 d .
H13 H 0.6012 -0.1232 0.5321 0.159 Uiso 1 1 calc R
C8 C 0.7873(4) 0.0698(3) 0.3179(2) 0.0876(11) Uani 1 1 d .
H8A H 0.8789 0.0486 0.3187 0.105 Uiso 1 1 calc R
H8B H 0.7717 0.0774 0.2651 0.105 Uiso 1 1 calc R
C29 C 0.5684(3) 0.3006(3) 0.8210(2) 0.0822(10) Uani 1 1 d .
H29A H 0.5763 0.2961 0.7665 0.099 Uiso 1 1 calc R
H29B H 0.5473 0.3846 0.8277 0.099 Uiso 1 1 calc R
C37 C 0.7704(4) 0.1240(3) 0.7460(2) 0.0897(11) Uani 1 1 d .
O8 O 0.8157(2) 0.05418(19) 0.87329(11) 0.0760(6) Uani 1 1 d .
C41 C 0.9442(3) 0.0167(3) 0.86297(17) 0.0649(8) Uani 1 1 d .
O9 O 1.0152(2) 0.0460(2) 0.80979(12) 0.0830(7) Uani 1 1 d .
C16 C 0.6076(4) 0.2714(4) 0.2454(2) 0.0990(12) Uani 1 1 d .
O5 O 0.4303(2) 0.46432(19) 0.42366(11) 0.0802(6) Uani 1 1 d .
O4 O 0.5458(2) 0.5010(2) 0.30951(12) 0.0899(7) Uani 1 1 d .
C21 C 0.3760(4) 0.5900(3) 0.4230(2) 0.0952(11) Uani 1 1 d .
H21A H 0.4429 0.6329 0.4201 0.143 Uiso 1 1 calc R
H21B H 0.3181 0.6021 0.4691 0.143 Uiso 1 1 calc R
H21C H 0.3306 0.6187 0.3793 0.143 Uiso 1 1 calc R
C20 C 0.5098(3) 0.4358(3) 0.36215(18) 0.0712(9) Uani 1 1 d .
C42 C 1.1035(3) -0.1233(3) 0.9221(2) 0.0920(11) Uani 1 1 d .
H42A H 1.1248 -0.1717 0.8813 0.138 Uiso 1 1 calc R
H42B H 1.1159 -0.1734 0.9700 0.138 Uiso 1 1 calc R
H42C H 1.1575 -0.0659 0.9135 0.138 Uiso 1 1 calc R
O10 O 0.9722(2) -0.06159(19) 0.92429(11) 0.0768(6) Uani 1 1 d .

loop_
_atom_site_aniso_label
_atom_site_aniso_U_11
_atom_site_aniso_U_22
_atom_site_aniso_U_33
_atom_site_aniso_U_23
_atom_site_aniso_U_13
_atom_site_aniso_U_12
O3 0.0974(17) 0.0700(15) 0.0660(14) -0.0047(11) 0.0138(12) -0.0038(13)
S2 0.0874(7) 0.0946(7) 0.0622(5) -0.0130(5) -0.0070(5) -0.0144(6)
S1 0.1086(8) 0.0987(7) 0.0666(6) -0.0154(5) -0.0190(5) 0.0007(6)
C25 0.076(2) 0.097(3) 0.070(2) -0.002(2) -0.0125(19) -0.010(2)
C28 0.101(3) 0.068(2) 0.124(3) 0.008(2) -0.042(3) -0.026(2)
C32 0.088(3) 0.187(5) 0.114(4) -0.045(4) 0.008(3) -0.063(3)
C35 0.084(3) 0.116(3) 0.088(3) 0.023(2) 0.003(2) -0.019(2)
C31 0.086(3) 0.138(3) 0.079(2) -0.013(2) -0.004(2) -0.039(3)
C10 0.143(4) 0.112(3) 0.072(2) -0.012(2) 0.006(2) -0.052(3)
C12 0.126(4) 0.110(4) 0.098(3) 0.023(3) -0.019(3) -0.044(3)
O1 0.126(2) 0.110(2) 0.0765(16) -0.0343(15) -0.0152(14) -0.0064(17)
C34 0.100(4) 0.118(4) 0.124(4) 0.021(3) 0.034(3) -0.020(3)
O6 0.0923(17) 0.1156(19) 0.0708(15) -0.0049(13) -0.0286(13) -0.0172(15)
O7 0.128(2) 0.115(2) 0.0839(17) -0.0342(16) 0.0081(15) -0.0008(18)
C27 0.082(3) 0.078(2) 0.102(3) -0.016(2) -0.015(2) -0.022(2)
O2 0.145(3) 0.143(2) 0.0870(18) -0.0024(17) -0.0465(18) 0.020(2)
C11 0.164(5) 0.120(4) 0.114(4) -0.018(3) -0.011(3) -0.064(4)
C7 0.129(4) 0.085(3) 0.094(3) -0.018(2) 0.000(3) -0.015(3)
N1 0.093(2) 0.0696(18) 0.0707(17) -0.0109(14) 0.0049(15) -0.0057(17)
C30 0.065(2) 0.069(2) 0.0624(19) -0.0038(16) 0.0025(16) -0.0077(17)
C26 0.078(2) 0.076(2) 0.068(2) -0.0128(17) -0.0181(18) -0.0186(19)
C24 0.085(3) 0.123(3) 0.082(3) 0.001(2) -0.009(2) -0.018(3)
C5 0.078(2) 0.081(2) 0.080(2) -0.0221(19) -0.0203(19) -0.012(2)
C23 0.090(3) 0.111(3) 0.086(3) 0.005(2) -0.023(2) -0.041(3)
C36 0.061(2) 0.077(2) 0.073(2) 0.0080(18) -0.0185(16) -0.0095(18)
C3 0.082(3) 0.101(3) 0.137(4) -0.046(3) -0.001(3) -0.026(3)
C9 0.079(2) 0.071(2) 0.059(2) -0.0002(17) -0.0012(16) -0.0043(18)
C14 0.186(5) 0.094(3) 0.066(2) -0.004(2) 0.014(3) -0.037(3)
C15 0.085(2) 0.074(2) 0.067(2) -0.0147(18) 0.0094(19) -0.008(2)
C33 0.101(4) 0.111(4) 0.154(5) -0.040(3) 0.053(4) -0.049(3)
C39 0.294(9) 0.146(5) 0.253(8) -0.074(5) -0.198(7) 0.029(5)
C40 0.257(7) 0.148(4) 0.070(3) -0.017(3) -0.032(4) 0.072(5)
C2 0.092(3) 0.104(3) 0.104(3) -0.042(3) 0.007(2) -0.044(3)
C18 0.136(5) 0.335(10) 0.238(8) -0.198(8) -0.070(5) 0.040(6)
C17 0.094(3) 0.193(5) 0.108(4) -0.078(4) -0.022(3) 0.038(3)
C19 0.151(5) 0.258(7) 0.071(3) -0.020(4) -0.014(3) 0.087(5)
C22 0.151(4) 0.157(4) 0.113(4) 0.043(3) -0.035(3) -0.061(4)
C1 0.152(4) 0.149(4) 0.121(4) -0.039(3) 0.035(3) -0.060(4)
C38 0.172(5) 0.095(3) 0.105(4) -0.027(3) -0.078(4) 0.034(3)
N2 0.0609(16) 0.0774(18) 0.0749(17) 0.0046(14) -0.0079(13) -0.0095(15)
C4 0.080(3) 0.093(3) 0.107(3) -0.022(2) -0.015(2) -0.015(2)
C6 0.099(3) 0.084(3) 0.086(3) -0.026(2) -0.004(2) -0.005(2)
C13 0.202(5) 0.120(4) 0.068(3) 0.008(3) 0.011(3) -0.055(4)
C8 0.099(3) 0.073(2) 0.076(2) -0.0115(18) 0.0121(19) -0.003(2)
C29 0.065(2) 0.082(2) 0.085(2) 0.0125(19) -0.0046(18) -0.0081(19)
C37 0.103(3) 0.084(2) 0.077(3) -0.005(2) -0.034(2) 0.003(2)
O8 0.0643(14) 0.0834(15) 0.0668(13) 0.0113(11) -0.0057(10) -0.0053(12)
C41 0.064(2) 0.074(2) 0.0507(18) -0.0070(16) -0.0045(16) -0.0056(17)
O9 0.0743(15) 0.1031(17) 0.0563(13) 0.0036(12) 0.0090(11) -0.0097(13)
C16 0.093(3) 0.116(3) 0.079(3) -0.034(2) -0.005(2) 0.007(2)
O5 0.0959(16) 0.0751(15) 0.0554(12) -0.0077(10) 0.0074(11) -0.0018(13)
O4 0.1067(18) 0.0824(15) 0.0619(14) 0.0117(12) 0.0075(13) -0.0096(14)
C21 0.113(3) 0.080(2) 0.083(2) -0.0202(19) -0.004(2) 0.000(2)
C20 0.074(2) 0.079(2) 0.055(2) -0.0045(18) -0.0057(17) -0.0104(19)
C42 0.085(3) 0.097(3) 0.079(2) -0.001(2) -0.0219(19) 0.013(2)
O10 0.0749(15) 0.0874(15) 0.0527(12) 0.0065(11) -0.0059(10) 0.0016(12)

loop_
_atom_type_symbol
_atom_type_description
_atom_type_scat_dispersion_real
_atom_type_scat_dispersion_imag
_atom_type_scat_source
C C 0.0033 0.0016 'International Tables Vol C Tables 4.2.6.8 and 6.1.1.4'
H H 0.0000 0.0000 'International Tables Vol C Tables 4.2.6.8 and 6.1.1.4'
N N 0.0061 0.0033 'International Tables Vol C Tables 4.2.6.8 and 6.1.1.4'
O O 0.0106 0.0060 'International Tables Vol C Tables 4.2.6.8 and 6.1.1.4'
S S 0.1246 0.1234 'International Tables Vol C Tables 4.2.6.8 and 6.1.1.4'

loop_
_geom_angle_atom_site_label_1
_geom_angle_atom_site_label_2
_geom_angle_atom_site_label_3
_geom_angle
C20 O3 C15 117.1(3)
O7 S2 O6 120.52(16)
O7 S2 N2 106.34(16)
O6 S2 N2 106.36(15)
O7 S2 C26 107.96(17)
O6 S2 C26 108.55(16)
N2 S2 C26 106.28(14)
O2 S1 O1 120.58(17)
O2 S1 N1 106.43(18)
O1 S1 N1 106.07(16)
O2 S1 C5 108.19(19)
O1 S1 C5 108.52(17)
N1 S1 C5 106.18(14)
C26 C25 C24 119.5(4)
C26 C25 H25 120.2
C24 C25 H25 120.2
C23 C28 C27 121.5(4)
C23 C28 H28 119.3
C27 C28 H28 119.3
C31 C32 C33 119.2(5)
C31 C32 H32 120.4
C33 C32 H32 120.4
C30 C35 C34 121.1(4)
C30 C35 H35 119.4
C34 C35 H35 119.4
C32 C31 C30 121.9(4)
C32 C31 H31 119.1
C30 C31 H31 119.1
C9 C10 C11 121.7(4)
C9 C10 H10 119.1
C11 C10 H10 119.1
C13 C12 C11 119.5(4)
C13 C12 H12 120.2
C11 C12 H12 120.2
C33 C34 C35 120.3(4)
C33 C34 H34 119.9
C35 C34 H34 119.9
C28 C27 C26 120.0(4)
C28 C27 H27 120.0
C26 C27 H27 120.0
C12 C11 C10 119.5(5)
C12 C11 H11 120.3
C10 C11 H11 120.3
C2 C7 C6 122.0(4)
C2 C7 H7 119.0
C6 C7 H7 119.0
C15 N1 C8 116.8(3)
C15 N1 S1 117.1(2)
C8 N1 S1 115.4(2)
C35 C30 C31 117.7(3)
C35 C30 C29 124.1(3)
C31 C30 C29 117.9(3)
C25 C26 C27 119.4(3)
C25 C26 S2 120.2(3)
C27 C26 S2 120.4(3)
C23 C24 C25 121.7(4)
C23 C24 H24 119.2
C25 C24 H24 119.2
C4 C5 C6 119.3(4)
C4 C5 S1 120.9(3)
C6 C5 S1 119.9(3)
C28 C23 C24 117.9(4)
C28 C23 C22 119.9(4)
C24 C23 C22 122.2(5)
C37 C36 O8 123.3(3)
C37 C36 N2 126.3(3)
O8 C36 N2 110.2(3)
C4 C3 C2 121.5(4)
C4 C3 H3 119.2
C2 C3 H3 119.2
C10 C9 C14 117.6(3)
C10 C9 C8 119.2(3)
C14 C9 C8 123.2(4)
C9 C14 C13 121.2(4)
C9 C14 H14 119.4
C13 C14 H14 119.4
C16 C15 O3 121.9(3)
C16 C15 N1 126.3(3)
O3 C15 N1 111.5(3)
C34 C33 C32 119.7(4)
C34 C33 H33 120.1
C32 C33 H33 120.1
C38 C39 H39A 109.5
C38 C39 H39B 109.5
H39A C39 H39B 109.5
C38 C39 H39C 109.5
H39A C39 H39C 109.5
H39B C39 H39C 109.5
C38 C40 H40A 109.5
C38 C40 H40B 109.5
H40A C40 H40B 109.5
C38 C40 H40C 109.5
H40A C40 H40C 109.5
H40B C40 H40C 109.5
C7 C2 C3 117.6(4)
C7 C2 C1 121.4(5)
C3 C2 C1 121.0(4)
C17 C18 H18A 109.5
C17 C18 H18B 109.5
H18A C18 H18B 109.5
C17 C18 H18C 109.5
H18A C18 H18C 109.5
H18B C18 H18C 109.5
C16 C17 C18 119.8(6)
C16 C17 C19 120.4(6)
C18 C17 C19 119.8(5)
C17 C19 H19A 109.5
C17 C19 H19B 109.5
H19A C19 H19B 109.5
C17 C19 H19C 109.5
H19A C19 H19C 109.5
H19B C19 H19C 109.5
C23 C22 H22A 109.5
C23 C22 H22B 109.5
H22A C22 H22B 109.5
C23 C22 H22C 109.5
H22A C22 H22C 109.5
H22B C22 H22C 109.5
C2 C1 H1A 109.5
C2 C1 H1B 109.5
H1A C1 H1B 109.5
C2 C1 H1C 109.5
H1A C1 H1C 109.5
H1B C1 H1C 109.5
C37 C38 C40 122.2(5)
C37 C38 C39 119.9(6)
C40 C38 C39 118.0(5)
C36 N2 C29 116.2(3)
C36 N2 S2 117.1(2)
C29 N2 S2 115.7(2)
C3 C4 C5 120.1(4)
C3 C4 H4 119.9
C5 C4 H4 119.9
C7 C6 C5 119.5(4)
C7 C6 H6 120.3
C5 C6 H6 120.3
C12 C13 C14 120.5(4)
C12 C13 H13 119.8
C14 C13 H13 119.8
N1 C8 C9 113.5(3)
N1 C8 H8A 108.9
C9 C8 H8A 108.9
N1 C8 H8B 108.9
C9 C8 H8B 108.9
H8A C8 H8B 107.7
N2 C29 C30 113.1(3)
N2 C29 H29A 109.0
C30 C29 H29A 109.0
N2 C29 H29B 109.0
C30 C29 H29B 109.0
H29A C29 H29B 107.8
C36 C37 C38 177.8(5)
C41 O8 C36 116.5(2)
O9 C41 O10 127.6(3)
O9 C41 O8 126.8(3)
O10 C41 O8 105.6(3)
C15 C16 C17 177.8(5)
C20 O5 C21 115.2(3)
O5 C21 H21A 109.5
O5 C21 H21B 109.5
H21A C21 H21B 109.5
O5 C21 H21C 109.5
H21A C21 H21C 109.5
H21B C21 H21C 109.5
O4 C20 O5 127.7(3)
O4 C20 O3 126.7(3)
O5 C20 O3 105.6(3)
O10 C42 H42A 109.5
O10 C42 H42B 109.5
H42A C42 H42B 109.5
O10 C42 H42C 109.5
H42A C42 H42C 109.5
H42B C42 H42C 109.5
C41 O10 C42 115.4(2)

loop_
_geom_bond_atom_site_label_1
_geom_bond_atom_site_label_2
_geom_bond_distance
O3 C20 1.356(4)
O3 C15 1.410(4)
S2 O7 1.423(3)
S2 O6 1.425(2)
S2 N2 1.650(3)
S2 C26 1.747(3)
S1 O2 1.413(3)
S1 O1 1.424(3)
S1 N1 1.652(3)
S1 C5 1.741(4)
C25 C26 1.378(5)
C25 C24 1.379(5)
C25 H25 0.9300
C28 C23 1.372(6)
C28 C27 1.373(5)
C28 H28 0.9300
C32 C31 1.368(6)
C32 C33 1.369(6)
C32 H32 0.9300
C35 C30 1.350(4)
C35 C34 1.385(5)
C35 H35 0.9300
C31 C30 1.373(5)
C31 H31 0.9300
C10 C9 1.350(5)
C10 C11 1.374(5)
C10 H10 0.9300
C12 C13 1.340(6)
C12 C11 1.357(6)
C12 H12 0.9300
C34 C33 1.347(7)
C34 H34 0.9300
C27 C26 1.381(5)
C27 H27 0.9300
C11 H11 0.9300
C7 C2 1.365(5)
C7 C6 1.378(5)
C7 H7 0.9300
N1 C15 1.414(4)
N1 C8 1.472(4)
C30 C29 1.506(4)
C24 C23 1.376(5)
C24 H24 0.9300
C5 C4 1.377(5)
C5 C6 1.381(5)
C23 C22 1.511(5)
C36 C37 1.284(5)
C36 O8 1.408(3)
C36 N2 1.432(4)
C3 C4 1.365(5)
C3 C2 1.385(6)
C3 H3 0.9300
C9 C14 1.360(5)
C9 C8 1.503(4)
C14 C13 1.368(6)
C14 H14 0.9300
C15 C16 1.278(5)
C33 H33 0.9300
C39 C38 1.523(7)
C39 H39A 0.9600
C39 H39B 0.9600
C39 H39C 0.9600
C40 C38 1.495(8)
C40 H40A 0.9600
C40 H40B 0.9600
C40 H40C 0.9600
C2 C1 1.508(6)
C18 C17 1.512(8)
C18 H18A 0.9600
C18 H18B 0.9600
C18 H18C 0.9600
C17 C16 1.311(6)
C17 C19 1.528(8)
C19 H19A 0.9600
C19 H19B 0.9600
C19 H19C 0.9600
C22 H22A 0.9600
C22 H22B 0.9600
C22 H22C 0.9600
C1 H1A 0.9600
C1 H1B 0.9600
C1 H1C 0.9600
C38 C37 1.308(6)
N2 C29 1.467(4)
C4 H4 0.9300
C6 H6 0.9300
C13 H13 0.9300
C8 H8A 0.9700
C8 H8B 0.9700
C29 H29A 0.9700
C29 H29B 0.9700
O8 C41 1.355(4)
C41 O9 1.176(3)
C41 O10 1.327(3)
O5 C20 1.321(4)
O5 C21 1.439(4)
O4 C20 1.176(3)
C21 H21A 0.9600
C21 H21B 0.9600
C21 H21C 0.9600
C42 O10 1.439(4)
C42 H42A 0.9600
C42 H42B 0.9600
C42 H42C 0.9600
